data_7228000
loop_
_publ_author_name
'Sekine, Yoshihiro'
'Tonouchi, Masanori'
'Yokoyama, Taiga'
'Kosaka, Wataru'
'Miyasaka, Hitoshi'

_publ_section_title
;
 Built-in TTF--TCNQ charge-transfer salts in \p-stacked pillared layer
 frameworks
;
_journal_issue 17
_journal_name_full CrystEngComm
_journal_page_first 2300
_journal_paper_doi 10.1039/C7CE00492C
_journal_volume 19
_journal_year 2017
_chemical_formula_moiety 'C83.50 H51 Cl12 N4 O16 Rh4 S8'
_chemical_formula_sum 'C83.5 H51 Cl12 N4 O16 Rh4 S8'
_chemical_formula_weight 2459.88
_space_group_IT_number 2
_symmetry_cell_setting triclinic
_symmetry_Int_Tables_number 2
_symmetry_space_group_name_Hall '-P 1'
_symmetry_space_group_name_H-M 'P -1'
_atom_sites_solution_hydrogens geom
_atom_sites_solution_primary direct
_atom_sites_solution_secondary difmap
_audit_update_record
;
2017-03-08 deposited with the CCDC.
2017-04-05 downloaded from the CCDC.
;
_cell_angle_alpha 86.244(3)
_cell_angle_beta 85.165(3)
_cell_angle_gamma 85.393(4)
_cell_formula_units_Z 1
_cell_length_a 10.4069(13)
_cell_length_b 14.0950(17)
_cell_length_c 15.263(2)
_cell_measurement_reflns_used 8208
_cell_measurement_temperature 97
_cell_measurement_theta_max 31.09
_cell_measurement_theta_min 2.29
_cell_volume 2219.8(5)
_computing_cell_refinement CrystalClear
_computing_data_collection 'CrystalClear (Rigaku Inc., 2008)'
_computing_data_reduction CrystalClear
_computing_molecular_graphics 'CrystalStructure 4.0'
_computing_publication_material 'CrystalStructure 4.0 (Rigaku, 2010)'
_computing_structure_refinement 'SHELXL97 (Sheldrick, 2008)'
_computing_structure_solution 'SHELXS97 (Sheldrick, 2008)'
_diffrn_ambient_temperature 97
_diffrn_detector_area_resol_mean 7.314
_diffrn_measured_fraction_theta_full 0.976
_diffrn_measured_fraction_theta_max 0.976
_diffrn_measurement_device_type 'Rigaku Saturn70'
_diffrn_measurement_method \w
_diffrn_radiation_type 'Mo K\a'
_diffrn_radiation_wavelength 0.71075
_diffrn_reflns_av_R_equivalents 0.0209
_diffrn_reflns_limit_h_max 12
_diffrn_reflns_limit_h_min -11
_diffrn_reflns_limit_k_max 16
_diffrn_reflns_limit_k_min -15
_diffrn_reflns_limit_l_max 18
_diffrn_reflns_limit_l_min -18
_diffrn_reflns_number 15005
_diffrn_reflns_theta_full 25.00
_diffrn_reflns_theta_max 25.00
_diffrn_standards_number 0
_exptl_absorpt_coefficient_mu 1.347
_exptl_absorpt_correction_type none
_exptl_crystal_colour black
_exptl_crystal_density_diffrn 1.840
_exptl_crystal_density_method 'not measured'
_exptl_crystal_description chip
_exptl_crystal_F_000 1220.00
_exptl_crystal_size_max 0.330
_exptl_crystal_size_mid 0.110
_exptl_crystal_size_min 0.040
_refine_diff_density_max 2.060
_refine_diff_density_min -1.620
_refine_ls_extinction_method none
_refine_ls_goodness_of_fit_ref 1.067
_refine_ls_hydrogen_treatment constr
_refine_ls_number_parameters 604
_refine_ls_number_reflns 7626
_refine_ls_number_restraints 100
_refine_ls_R_factor_gt 0.0496
_refine_ls_shift/su_max 0.001
_refine_ls_structure_factor_coef Fsqd
_refine_ls_weighting_details 'w = 1/[\s^2^(Fo^2^)+(0.0723P)^2^+13.1698P] where P=(Fo^2^+2Fc^2^)/3'
_refine_ls_weighting_scheme calc
_refine_ls_wR_factor_ref 0.1333
_reflns_number_gt 6995
_reflns_number_total 7626
_reflns_threshold_expression F^2^>2.0\s(F^2^)
_cod_data_source_file c7ce00492c2.cif
_cod_data_source_block tonouchi_120928_2
_cod_depositor_comments 'Adding full bibliography for 7228000--7228002.cif.'
_cod_original_cell_volume 2219.7(5)
_cod_original_formula_sum 'C83.50 H51 Cl12 N4 O16 Rh4 S8'
_cod_database_code 7228000

loop_
_symmetry_equiv_pos_site_id
_symmetry_equiv_pos_as_xyz
1 +X,+Y,+Z
2 -X,-Y,-Z

loop_
_atom_site_label
_atom_site_type_symbol
_atom_site_fract_x
_atom_site_fract_y
_atom_site_fract_z
_atom_site_U_iso_or_equiv
_atom_site_adp_type
_atom_site_occupancy
_atom_site_symmetry_multiplicity
_atom_site_calc_flag
_atom_site_refinement_flags
Rh1 Rh 0.94108(3) 0.43691(2) 0.53653(2) 0.00993(12) Uani 1.0 2 d .
Rh2 Rh 0.97106(3) 0.02799(3) 0.92772(2) 0.01089(12) Uani 1.0 2 d .
Cl1 Cl 0.83780(15) 0.66056(11) 0.21187(9) 0.0321(4) Uani 1.0 2 d .
Cl2 Cl 0.59118(14) 0.65710(11) 0.61594(11) 0.0271(4) Uani 0.9000 2 d .
Cl3 Cl 1.066(2) 0.7183(13) 0.7045(11) 0.045(4) Uani 0.1000 2 d .
Cl4 Cl 0.56934(14) 0.02046(10) 1.13816(10) 0.0303(4) Uani 1.0 2 d .
Cl5 Cl 1.0374(3) 0.33573(15) 1.01391(17) 0.0509(6) Uani 0.8000 2 d .
Cl6 Cl 0.9448(11) 0.3370(7) 0.9686(7) 0.0532(10) Uani 0.2000 2 d .
Cl7 Cl 0.8413(4) 0.3475(3) 0.8363(3) 0.0812(10) Uani 0.7500 2 d .
Cl8 Cl 0.6239(4) 0.4996(3) 0.9109(3) 0.1138(11) Uani 1.0 2 d .
Cl9 Cl 0.8598(16) 0.5726(9) 0.8857(8) 0.103(4) Uani 0.2500 2 d .
S1 S 0.75127(15) -0.14762(11) 0.48407(9) 0.0280(4) Uani 1.0 2 d .
S2 S 0.71999(16) -0.00426(11) 0.33861(10) 0.0296(4) Uani 1.0 2 d .
S3 S 0.62767(15) 0.01306(12) 0.62279(10) 0.0315(4) Uani 1.0 2 d .
S4 S 0.60128(16) 0.15056(11) 0.47075(10) 0.0315(4) Uani 1.0 2 d .
O1 O 0.7982(4) 0.4722(3) 0.4548(3) 0.0159(7) Uani 1.0 2 d .
O2 O 0.9077(4) 0.5922(3) 0.3873(3) 0.0162(8) Uani 1.0 2 d .
O3 O 0.8554(4) 0.5345(3) 0.6213(3) 0.0159(7) Uani 1.0 2 d .
O4 O 0.9675(4) 0.6524(3) 0.5514(3) 0.0171(8) Uani 1.0 2 d .
O5 O 0.8063(4) -0.0414(3) 0.9532(2) 0.0147(7) Uani 1.0 2 d .
O6 O 0.8578(4) -0.0923(3) 1.0906(2) 0.0156(7) Uani 1.0 2 d .
O7 O 0.8850(4) 0.1469(3) 0.9828(3) 0.0189(8) Uani 1.0 2 d .
O8 O 0.9367(4) 0.0936(3) 1.1188(3) 0.0178(8) Uani 1.0 2 d .
N1 N 0.8517(4) 0.3067(3) 0.5959(3) 0.0147(9) Uani 1.0 2 d .
N2 N 0.9150(4) 0.0762(3) 0.7950(3) 0.0159(9) Uani 1.0 2 d .
C1 C 0.8100(5) 0.5439(4) 0.4002(4) 0.0146(10) Uani 1.0 2 d .
C2 C 0.6939(5) 0.5753(4) 0.3507(4) 0.0167(10) Uani 1.0 2 d .
C3 C 0.6960(6) 0.6320(4) 0.2720(4) 0.0230(12) Uani 1.0 2 d .
C4 C 0.5826(7) 0.6628(5) 0.2338(4) 0.0313(14) Uani 1.0 2 d .
C5 C 0.4656(7) 0.6374(5) 0.2734(5) 0.0360(15) Uani 1.0 2 d .
C6 C 0.4600(6) 0.5801(5) 0.3506(5) 0.0335(15) Uani 1.0 2 d .
C7 C 0.5741(6) 0.5490(4) 0.3877(4) 0.0251(12) Uani 1.0 2 d .
C8 C 0.8865(5) 0.6197(4) 0.6097(3) 0.0134(10) Uani 1.0 2 d .
C9 C 0.8237(5) 0.6911(4) 0.6709(3) 0.0139(10) Uani 1.0 2 d .
C10 C 0.6913(5) 0.7134(4) 0.6793(4) 0.0185(11) Uani 1.0 2 d .
C11 C 0.6367(6) 0.7829(4) 0.7345(4) 0.0240(12) Uani 1.0 2 d .
C12 C 0.7160(6) 0.8305(4) 0.7818(4) 0.0213(12) Uani 1.0 2 d .
C13 C 0.8482(6) 0.8094(4) 0.7754(4) 0.0207(11) Uani 1.0 2 d .
C14 C 0.9031(5) 0.7403(4) 0.7192(4) 0.0182(11) Uani 1.0 2 d .
C15 C 0.7840(5) -0.0838(4) 1.0285(4) 0.0157(10) Uani 1.0 2 d .
C16 C 0.6584(5) -0.1292(4) 1.0419(4) 0.0179(11) Uani 1.0 2 d .
C17 C 0.5527(5) -0.0857(4) 1.0892(4) 0.0199(11) Uani 1.0 2 d .
C18 C 0.4316(6) -0.1239(5) 1.0971(4) 0.0280(13) Uani 1.0 2 d .
C19 C 0.4189(6) -0.2071(5) 1.0572(4) 0.0325(15) Uani 1.0 2 d .
C20 C 0.5217(7) -0.2523(5) 1.0108(5) 0.0341(15) Uani 1.0 2 d .
C21 C 0.6423(6) -0.2130(4) 1.0023(4) 0.0231(12) Uani 1.0 2 d .
C22 C 0.8889(5) 0.1554(4) 1.0648(4) 0.0167(11) Uani 1.0 2 d .
C23 C 0.8323(8) 0.2468(6) 1.1005(6) 0.0512(11) Uani 1.0 2 d .
C24 C 0.8828(9) 0.3335(6) 1.0752(6) 0.0544(10) Uani 1.0 2 d .
C25 C 0.8291(9) 0.4197(6) 1.1062(6) 0.0597(12) Uani 1.0 2 d .
C26 C 0.7177(9) 0.4162(7) 1.1643(7) 0.0633(12) Uani 1.0 2 d .
C27 C 0.6704(10) 0.3350(6) 1.1903(7) 0.0653(12) Uani 1.0 2 d .
C28 C 0.7295(9) 0.2475(6) 1.1611(7) 0.0602(12) Uani 1.0 2 d .
C29 C 0.8761(5) 0.2270(4) 0.6115(3) 0.0121(10) Uani 1.0 2 d .
C30 C 0.9094(5) 0.1288(4) 0.6312(3) 0.0126(10) Uani 1.0 2 d .
C31 C 0.9105(5) 0.1001(4) 0.7219(3) 0.0121(10) Uani 1.0 2 d .
C32 C 0.9535(5) 0.0642(4) 0.5653(4) 0.0151(10) Uani 1.0 2 d .
C33 C 0.9646(5) 0.0947(4) 0.4743(4) 0.0167(11) Uani 1.0 2 d .
C34 C 0.9901(5) -0.0330(4) 0.5883(4) 0.0169(11) Uani 1.0 2 d .
C35 C 0.7925(6) -0.1830(5) 0.3782(4) 0.0274(13) Uani 1.0 2 d .
C36 C 0.7771(6) -0.1175(5) 0.3118(4) 0.0255(12) Uani 1.0 2 d .
C37 C 0.7007(6) -0.0316(5) 0.4520(4) 0.0260(12) Uani 1.0 2 d .
C38 C 0.6504(6) 0.0354(5) 0.5087(4) 0.0290(13) Uani 1.0 2 d .
C39 C 0.5605(6) 0.1259(5) 0.6433(5) 0.0334(14) Uani 1.0 2 d .
C40 C 0.5494(6) 0.1890(5) 0.5745(5) 0.0346(15) Uani 1.0 2 d .
C41 C 0.8413(16) 0.4644(13) 0.8352(11) 0.0879(13) Uani 0.7500 2 d .
C42 C 0.7348(13) 0.5163(10) 0.8403(9) 0.0948(15) Uani 1.0 2 d .
H4 H 0.5856 0.7014 0.1804 0.0376 Uiso 1.0 2 calc R
H5 H 0.3879 0.6594 0.2476 0.0432 Uiso 1.0 2 calc R
H6 H 0.3792 0.5623 0.3776 0.0402 Uiso 1.0 2 calc R
H7 H 0.5704 0.5086 0.4401 0.0301 Uiso 1.0 2 calc R
H11 H 0.5457 0.7974 0.7396 0.0288 Uiso 1.0 2 calc R
H12 H 0.6791 0.8784 0.8193 0.0255 Uiso 1.0 2 calc R
H13 H 0.9016 0.8418 0.8091 0.0249 Uiso 1.0 2 calc R
H18 H 0.3599 -0.0931 1.1293 0.0336 Uiso 1.0 2 calc R
H19 H 0.3373 -0.2336 1.0620 0.0389 Uiso 1.0 2 calc R
H20 H 0.5115 -0.3100 0.9843 0.0409 Uiso 1.0 2 calc R
H21 H 0.7132 -0.2439 0.9693 0.0277 Uiso 1.0 2 calc R
H25 H 0.8661 0.4781 1.0888 0.0717 Uiso 1.0 2 calc R
H26 H 0.6759 0.4737 1.1851 0.0759 Uiso 1.0 2 calc R
H27 H 0.5947 0.3347 1.2297 0.0783 Uiso 1.0 2 calc R
H28 H 0.6970 0.1891 1.1841 0.0722 Uiso 1.0 2 calc R
H33 H 0.9401 0.1592 0.4569 0.0200 Uiso 1.0 2 calc R
H34 H 0.9829 -0.0553 0.6485 0.0203 Uiso 1.0 2 calc R
H35 H 0.8249 -0.2465 0.3677 0.0328 Uiso 1.0 2 calc R
H36 H 0.7969 -0.1328 0.2523 0.0306 Uiso 1.0 2 calc R
H39 H 0.5323 0.1427 0.7015 0.0401 Uiso 1.0 2 calc R
H40 H 0.5145 0.2526 0.5821 0.0415 Uiso 1.0 2 calc R

loop_
_atom_site_aniso_label
_atom_site_aniso_U_11
_atom_site_aniso_U_22
_atom_site_aniso_U_33
_atom_site_aniso_U_12
_atom_site_aniso_U_13
_atom_site_aniso_U_23
Rh1 0.0101(2) 0.0080(2) 0.0111(2) 0.00002(14) 0.00173(14) -0.00001(14)
Rh2 0.0094(2) 0.0173(2) 0.0060(2) -0.00193(15) 0.00018(14) -0.00070(14)
Cl1 0.0347(9) 0.0391(8) 0.0213(7) -0.0034(7) -0.0001(6) 0.0052(6)
Cl2 0.0175(8) 0.0240(8) 0.0418(9) 0.0013(6) -0.0081(7) -0.0148(7)
Cl3 0.060(12) 0.045(10) 0.033(9) -0.015(9) -0.006(8) -0.005(7)
Cl4 0.0271(8) 0.0297(8) 0.0327(8) 0.0057(6) 0.0023(6) -0.0070(6)
Cl5 0.0548(14) 0.0321(10) 0.0621(14) -0.0097(10) 0.0195(11) 0.0010(10)
Cl6 0.061(2) 0.0344(17) 0.061(2) -0.0079(17) 0.0194(17) -0.0060(17)
Cl7 0.0580(18) 0.113(3) 0.075(2) -0.0271(17) -0.0143(15) 0.0174(18)
Cl8 0.109(3) 0.105(3) 0.125(3) 0.0066(19) -0.004(2) -0.022(2)
Cl9 0.159(11) 0.076(6) 0.074(7) -0.038(8) -0.016(7) 0.032(5)
S1 0.0282(8) 0.0313(8) 0.0232(7) 0.0030(6) -0.0010(6) 0.0002(6)
S2 0.0391(9) 0.0279(8) 0.0216(7) 0.0006(7) -0.0045(6) -0.0015(6)
S3 0.0281(8) 0.0429(9) 0.0232(8) 0.0038(7) -0.0047(6) -0.0053(7)
S4 0.0342(9) 0.0290(8) 0.0309(8) 0.0044(7) -0.0052(7) -0.0043(6)
O1 0.0138(18) 0.0154(17) 0.0178(18) -0.0036(14) 0.0004(14) 0.0039(14)
O2 0.0135(18) 0.0170(17) 0.0175(18) -0.0020(14) -0.0000(14) 0.0034(14)
O3 0.0164(18) 0.0131(17) 0.0177(18) -0.0017(14) 0.0026(14) -0.0016(14)
O4 0.021(2) 0.0124(17) 0.0168(18) -0.0025(14) 0.0044(15) -0.0016(14)
O5 0.0145(18) 0.0208(18) 0.0085(16) -0.0014(14) -0.0007(13) 0.0017(14)
O6 0.0129(18) 0.0238(19) 0.0101(17) -0.0034(14) -0.0012(14) 0.0031(14)
O7 0.0170(19) 0.0218(19) 0.0184(19) 0.0005(15) -0.0034(15) -0.0038(15)
O8 0.0138(18) 0.027(2) 0.0128(17) -0.0013(15) 0.0004(14) -0.0071(15)
N1 0.014(3) 0.014(3) 0.015(2) -0.0012(17) 0.0024(16) -0.0012(16)
N2 0.015(3) 0.020(3) 0.013(3) -0.0028(17) 0.0006(16) -0.0016(17)
C1 0.014(3) 0.014(3) 0.016(3) 0.0053(19) 0.0021(19) -0.0059(19)
C2 0.015(3) 0.017(3) 0.018(3) -0.000(2) -0.002(2) -0.002(2)
C3 0.025(3) 0.025(3) 0.019(3) -0.001(3) -0.001(3) -0.001(3)
C4 0.039(4) 0.028(3) 0.028(4) 0.005(3) -0.016(3) 0.001(3)
C5 0.033(4) 0.031(4) 0.047(4) 0.001(3) -0.022(3) -0.001(3)
C6 0.019(3) 0.033(4) 0.050(4) -0.003(3) -0.009(3) -0.002(3)
C7 0.022(3) 0.023(3) 0.031(3) -0.001(3) -0.006(3) 0.002(3)
C8 0.011(3) 0.016(3) 0.013(3) 0.0012(19) -0.0021(19) 0.0007(19)
C9 0.018(3) 0.011(3) 0.012(3) 0.0026(19) 0.0021(19) -0.0009(18)
C10 0.019(3) 0.017(3) 0.020(3) -0.002(2) -0.000(2) -0.005(2)
C11 0.018(3) 0.025(3) 0.028(3) 0.003(3) 0.004(3) -0.009(3)
C12 0.029(3) 0.018(3) 0.016(3) 0.002(3) 0.005(3) -0.007(2)
C13 0.030(3) 0.018(3) 0.016(3) -0.003(3) -0.005(3) -0.004(2)
C14 0.020(3) 0.017(3) 0.017(3) -0.002(2) -0.001(2) -0.001(2)
C15 0.015(3) 0.017(3) 0.014(3) 0.002(2) 0.002(2) -0.0038(19)
C16 0.014(3) 0.025(3) 0.016(3) -0.006(2) -0.005(2) 0.005(2)
C17 0.016(3) 0.024(3) 0.018(3) -0.001(2) 0.000(2) 0.005(2)
C18 0.012(3) 0.040(4) 0.030(3) 0.000(3) -0.002(3) 0.013(3)
C19 0.022(4) 0.046(4) 0.031(4) -0.020(3) -0.013(3) 0.020(3)
C20 0.042(4) 0.032(4) 0.032(4) -0.020(3) -0.014(3) 0.006(3)
C21 0.024(3) 0.026(3) 0.020(3) -0.007(3) -0.003(3) -0.002(3)
C22 0.010(3) 0.024(3) 0.017(3) -0.004(2) -0.0005(19) -0.005(2)
C23 0.056(3) 0.036(2) 0.061(3) -0.0065(19) 0.018(2) -0.0221(19)
C24 0.061(2) 0.0368(17) 0.063(2) -0.0044(17) 0.0177(18) -0.0140(17)
C25 0.066(3) 0.042(2) 0.069(3) -0.0022(19) 0.017(2) -0.018(2)
C26 0.067(3) 0.046(2) 0.075(3) -0.003(2) 0.019(3) -0.025(2)
C27 0.066(3) 0.049(3) 0.078(3) -0.006(2) 0.025(3) -0.025(2)
C28 0.062(3) 0.044(2) 0.073(3) -0.009(2) 0.025(2) -0.025(2)
C29 0.011(3) 0.018(3) 0.007(3) -0.0053(19) 0.0019(17) -0.0023(18)
C30 0.015(3) 0.013(3) 0.010(3) -0.0034(19) -0.0011(18) 0.0008(18)
C31 0.013(3) 0.012(3) 0.012(3) -0.0027(18) -0.0006(18) -0.0032(18)
C32 0.019(3) 0.014(3) 0.013(3) -0.004(2) -0.0023(19) 0.0006(18)
C33 0.026(3) 0.010(3) 0.014(3) -0.002(2) -0.004(2) 0.0012(19)
C34 0.025(3) 0.016(3) 0.010(3) -0.004(2) -0.003(2) 0.0030(19)
C35 0.024(3) 0.030(3) 0.028(3) -0.005(3) 0.000(3) -0.004(3)
C36 0.022(3) 0.032(3) 0.024(3) -0.004(3) -0.003(3) -0.005(3)
C37 0.025(3) 0.029(3) 0.023(3) 0.002(3) -0.004(3) -0.001(3)
C38 0.027(4) 0.033(4) 0.027(3) 0.001(3) -0.005(3) -0.005(3)
C39 0.022(4) 0.050(4) 0.030(4) 0.001(3) -0.004(3) -0.013(3)
C40 0.028(4) 0.038(4) 0.039(4) 0.002(3) -0.002(3) -0.016(3)
C41 0.071(3) 0.111(3) 0.083(3) -0.023(3) -0.014(3) 0.013(3)
C42 0.082(3) 0.110(3) 0.093(3) -0.018(3) -0.014(3) 0.009(3)

loop_
_atom_type_symbol
_atom_type_description
_atom_type_scat_dispersion_real
_atom_type_scat_dispersion_imag
_atom_type_scat_source
C C 0.0033 0.0016
;
International Tables for Crystallography
(1992, Vol. C, Tables 4.2.6.8 and 6.1.1.4)
;
H H 0.0000 0.0000
;
International Tables for Crystallography
(1992, Vol. C, Table 6.1.1.4)
;
Cl Cl 0.1484 0.1585
;
International Tables for Crystallography
(1992, Vol. C, Tables 4.2.6.8 and 6.1.1.4)
;
N N 0.0061 0.0033
;
International Tables for Crystallography
(1992, Vol. C, Tables 4.2.6.8 and 6.1.1.4)
;
O O 0.0106 0.0060
;
International Tables for Crystallography
(1992, Vol. C, Tables 4.2.6.8 and 6.1.1.4)
;
Rh Rh -1.1178 0.9187
;
International Tables for Crystallography
(1992, Vol. C, Tables 4.2.6.8 and 6.1.1.4)
;
S S 0.1246 0.1234
;
International Tables for Crystallography
(1992, Vol. C, Tables 4.2.6.8 and 6.1.1.4)
;

loop_
_geom_angle_atom_site_label_1
_geom_angle_atom_site_label_2
_geom_angle_atom_site_label_3
_geom_angle
_geom_angle_publ_flag
_geom_angle_site_symmetry_1
_geom_angle_site_symmetry_3
Rh1 Rh1 O1 88.60(10) yes 2_766 .
Rh1 Rh1 O2 87.35(10) yes 2_766 2_766
Rh1 Rh1 O3 87.83(10) yes 2_766 .
Rh1 Rh1 O4 88.31(10) yes 2_766 2_766
Rh1 Rh1 N1 172.44(11) yes 2_766 .
O1 Rh1 O2 175.88(14) yes . 2_766
O1 Rh1 O3 89.18(14) yes . .
O1 Rh1 O4 90.71(14) yes . 2_766
O1 Rh1 N1 94.00(15) yes . .
O2 Rh1 O3 91.46(14) yes 2_766 .
O2 Rh1 O4 88.37(14) yes 2_766 2_766
O2 Rh1 N1 89.91(15) yes 2_766 .
O3 Rh1 O4 176.14(14) yes . 2_766
O3 Rh1 N1 99.29(14) yes . .
O4 Rh1 N1 84.57(15) yes 2_766 .
Rh2 Rh2 O5 87.71(10) yes 2_757 .
Rh2 Rh2 O6 88.44(10) yes 2_757 2_757
Rh2 Rh2 O7 87.59(10) yes 2_757 .
Rh2 Rh2 O8 88.24(10) yes 2_757 2_757
Rh2 Rh2 N2 178.54(12) yes 2_757 .
O5 Rh2 O6 175.99(13) yes . 2_757
O5 Rh2 O7 91.38(14) yes . .
O5 Rh2 O8 89.28(14) yes . 2_757
O5 Rh2 N2 90.99(15) yes . .
O6 Rh2 O7 89.57(14) yes 2_757 .
O6 Rh2 O8 89.49(14) yes 2_757 2_757
O6 Rh2 N2 92.85(15) yes 2_757 .
O7 Rh2 O8 175.75(14) yes . 2_757
O7 Rh2 N2 93.10(15) yes . .
O8 Rh2 N2 91.09(15) yes 2_757 .
Cl6 Cl5 Cl9 143.6(6) yes . 2_767
Cl6 Cl5 C24 65.3(6) yes . .
Cl9 Cl5 C24 97.2(5) yes 2_767 .
Cl5 Cl6 C24 73.5(7) yes . .
Cl5 Cl9 C41 151.6(10) yes 2_767 .
Cl5 Cl9 C42 158.7(9) yes 2_767 .
C41 Cl9 C42 42.0(8) yes . .
C35 S1 C37 95.3(3) yes . .
C36 S2 C37 95.4(3) yes . .
C38 S3 C39 95.0(3) yes . .
C38 S4 C40 94.8(3) yes . .
Rh1 O1 C1 118.3(4) yes . .
Rh1 O2 C1 119.7(3) yes 2_766 .
Rh1 O3 C8 118.0(3) yes . .
Rh1 O4 C8 118.8(4) yes 2_766 .
Rh2 O5 C15 119.2(4) yes . .
Rh2 O6 C15 118.0(3) yes 2_757 .
Rh2 O7 C22 119.4(4) yes . .
Rh2 O8 C22 118.7(4) yes 2_757 .
Rh1 N1 C29 141.3(4) yes . .
Rh2 N2 C31 167.1(4) yes . .
O1 C1 O2 125.8(5) yes . .
O1 C1 C2 116.0(5) yes . .
O2 C1 C2 118.1(5) yes . .
C1 C2 C3 125.1(5) yes . .
C1 C2 C7 117.4(5) yes . .
C3 C2 C7 117.4(5) yes . .
Cl1 C3 C2 123.0(5) yes . .
Cl1 C3 C4 115.7(5) yes . .
C2 C3 C4 121.1(6) yes . .
C3 C4 C5 119.9(6) yes . .
C4 C5 C6 120.6(7) yes . .
C5 C6 C7 119.0(6) yes . .
C2 C7 C6 122.0(6) yes . .
O3 C8 O4 127.1(5) yes . .
O3 C8 C9 118.2(4) yes . .
O4 C8 C9 114.7(5) yes . .
C8 C9 C10 122.8(5) yes . .
C8 C9 C14 118.3(5) yes . .
C10 C9 C14 118.9(5) yes . .
Cl2 C10 C9 119.7(4) yes . .
Cl2 C10 C11 119.0(5) yes . .
C9 C10 C11 121.2(6) yes . .
C10 C11 C12 119.3(5) yes . .
C11 C12 C13 120.9(5) yes . .
C12 C13 C14 119.8(6) yes . .
Cl3 C14 C9 119.1(8) yes . .
Cl3 C14 C13 120.9(8) yes . .
C9 C14 C13 119.9(5) yes . .
O5 C15 O6 126.6(5) yes . .
O5 C15 C16 115.1(5) yes . .
O6 C15 C16 118.3(5) yes . .
C15 C16 C17 120.9(5) yes . .
C15 C16 C21 120.7(5) yes . .
C17 C16 C21 118.3(5) yes . .
Cl4 C17 C16 119.4(5) yes . .
Cl4 C17 C18 119.0(4) yes . .
C16 C17 C18 121.6(6) yes . .
C17 C18 C19 118.6(5) yes . .
C18 C19 C20 121.2(6) yes . .
C19 C20 C21 119.9(6) yes . .
C16 C21 C20 120.4(5) yes . .
O7 C22 O8 125.9(5) yes . .
O7 C22 C23 117.1(5) yes . .
O8 C22 C23 117.0(6) yes . .
C22 C23 C24 122.3(7) yes . .
C22 C23 C28 120.4(7) yes . .
C24 C23 C28 117.3(8) yes . .
Cl5 C24 Cl6 41.2(5) yes . .
Cl5 C24 C23 119.7(6) yes . .
Cl5 C24 C25 116.6(7) yes . .
Cl6 C24 C23 111.6(7) yes . .
Cl6 C24 C25 116.0(7) yes . .
C23 C24 C25 123.0(8) yes . .
C24 C25 C26 116.8(8) yes . .
C25 C26 C27 121.1(9) yes . .
C26 C27 C28 121.4(9) yes . .
C23 C28 C27 120.2(8) yes . .
N1 C29 C30 178.6(6) yes . .
C29 C30 C31 115.8(5) yes . .
C29 C30 C32 122.9(5) yes . .
C31 C30 C32 121.0(5) yes . .
N2 C31 C30 178.1(5) yes . .
C30 C32 C33 121.4(5) yes . .
C30 C32 C34 120.9(5) yes . .
C33 C32 C34 117.6(5) yes . .
C32 C33 C34 121.0(5) yes . 2_756
C32 C34 C33 121.3(5) yes . 2_756
S1 C35 C36 117.5(5) yes . .
S2 C36 C35 117.3(5) yes . .
S1 C37 S2 114.5(4) yes . .
S1 C37 C38 124.4(5) yes . .
S2 C37 C38 121.2(5) yes . .
S3 C38 S4 115.0(4) yes . .
S3 C38 C37 123.7(5) yes . .
S4 C38 C37 121.3(5) yes . .
S3 C39 C40 117.7(5) yes . .
S4 C40 C39 117.6(6) yes . .
Cl7 C41 Cl9 152.5(12) yes . .
Cl7 C41 C42 120.4(14) yes . .
Cl9 C41 C42 69.1(12) yes . .
Cl8 C42 Cl9 110.2(10) yes . .
Cl8 C42 C41 123.7(13) yes . .
Cl9 C42 C41 68.9(12) yes . .
C3 C4 H4 120.049 no . .
C5 C4 H4 120.050 no . .
C4 C5 H5 119.701 no . .
C6 C5 H5 119.695 no . .
C5 C6 H6 120.506 no . .
C7 C6 H6 120.506 no . .
C2 C7 H7 119.025 no . .
C6 C7 H7 119.017 no . .
C10 C11 H11 120.373 no . .
C12 C11 H11 120.367 no . .
C11 C12 H12 119.560 no . .
C13 C12 H12 119.571 no . .
C12 C13 H13 120.079 no . .
C14 C13 H13 120.076 no . .
C17 C18 H18 120.673 no . .
C19 C18 H18 120.677 no . .
C18 C19 H19 119.429 no . .
C20 C19 H19 119.416 no . .
C19 C20 H20 120.074 no . .
C21 C20 H20 120.068 no . .
C16 C21 H21 119.795 no . .
C20 C21 H21 119.780 no . .
C24 C25 H25 121.602 no . .
C26 C25 H25 121.604 no . .
C25 C26 H26 119.462 no . .
C27 C26 H26 119.469 no . .
C26 C27 H27 119.285 no . .
C28 C27 H27 119.292 no . .
C23 C28 H28 119.922 no . .
C27 C28 H28 119.922 no . .
C32 C33 H33 119.483 no . .
C34 C33 H33 119.471 no 2_756 .
C32 C34 H34 119.335 no . .
C33 C34 H34 119.339 no 2_756 .
S1 C35 H35 121.261 no . .
C36 C35 H35 121.284 no . .
S2 C36 H36 121.349 no . .
C35 C36 H36 121.340 no . .
S3 C39 H39 121.167 no . .
C40 C39 H39 121.159 no . .
S4 C40 H40 121.209 no . .
C39 C40 H40 121.216 no . .

loop_
_geom_bond_atom_site_label_1
_geom_bond_atom_site_label_2
_geom_bond_distance
_geom_bond_publ_flag
_geom_bond_site_symmetry_2
Rh1 Rh1 2.4022(5) yes 2_766
Rh1 O1 2.031(4) yes .
Rh1 O2 2.034(4) yes 2_766
Rh1 O3 2.050(4) yes .
Rh1 O4 2.026(4) yes 2_766
Rh1 N1 2.230(4) yes .
Rh2 Rh2 2.4027(6) yes 2_757
Rh2 O5 2.039(4) yes .
Rh2 O6 2.053(4) yes 2_757
Rh2 O7 2.033(4) yes .
Rh2 O8 2.036(4) yes 2_757
Rh2 N2 2.204(5) yes .
Cl1 C3 1.733(6) yes .
Cl2 C10 1.747(6) yes .
Cl3 C14 1.70(2) yes .
Cl4 C17 1.742(6) yes .
Cl5 Cl6 1.232(12) yes .
Cl5 Cl9 2.433(15) yes 2_767
Cl5 C24 1.793(9) yes .
Cl6 C24 1.699(14) yes .
Cl7 C41 1.646(19) yes .
Cl8 C42 1.532(14) yes .
Cl9 C41 1.78(3) yes .
Cl9 C42 1.79(3) yes .
S1 C35 1.732(7) yes .
S1 C37 1.730(6) yes .
S2 C36 1.720(6) yes .
S2 C37 1.747(6) yes .
S3 C38 1.748(6) yes .
S3 C39 1.722(7) yes .
S4 C38 1.739(7) yes .
S4 C40 1.736(7) yes .
O1 C1 1.273(6) yes .
O2 C1 1.264(6) yes .
O3 C8 1.265(6) yes .
O4 C8 1.264(6) yes .
O5 C15 1.273(6) yes .
O6 C15 1.263(7) yes .
O7 C22 1.269(7) yes .
O8 C22 1.262(6) yes .
N1 C29 1.146(7) yes .
N2 C31 1.148(7) yes .
C1 C2 1.500(8) yes .
C2 C3 1.398(8) yes .
C2 C7 1.393(8) yes .
C3 C4 1.386(9) yes .
C4 C5 1.376(10) yes .
C5 C6 1.383(10) yes .
C6 C7 1.386(9) yes .
C8 C9 1.494(7) yes .
C9 C10 1.385(8) yes .
C9 C14 1.404(8) yes .
C10 C11 1.389(8) yes .
C11 C12 1.381(9) yes .
C12 C13 1.380(8) yes .
C13 C14 1.395(8) yes .
C15 C16 1.494(8) yes .
C16 C17 1.387(7) yes .
C16 C21 1.389(8) yes .
C17 C18 1.403(8) yes .
C18 C19 1.376(10) yes .
C19 C20 1.370(9) yes .
C20 C21 1.404(9) yes .
C22 C23 1.489(10) yes .
C23 C24 1.388(11) yes .
C23 C28 1.354(12) yes .
C24 C25 1.390(12) yes .
C25 C26 1.401(13) yes .
C26 C27 1.306(13) yes .
C27 C28 1.416(13) yes .
C29 C30 1.419(7) yes .
C30 C31 1.417(7) yes .
C30 C32 1.423(7) yes .
C32 C33 1.425(7) yes .
C32 C34 1.421(7) yes .
C33 C34 1.364(7) yes 2_756
C35 C36 1.336(9) yes .
C37 C38 1.366(9) yes .
C39 C40 1.337(10) yes .
C41 C42 1.28(2) yes .
C4 H4 0.950 no .
C5 H5 0.950 no .
C6 H6 0.950 no .
C7 H7 0.950 no .
C11 H11 0.950 no .
C12 H12 0.950 no .
C13 H13 0.950 no .
C18 H18 0.950 no .
C19 H19 0.950 no .
C20 H20 0.950 no .
C21 H21 0.950 no .
C25 H25 0.950 no .
C26 H26 0.950 no .
C27 H27 0.950 no .
C28 H28 0.950 no .
C33 H33 0.950 no .
C34 H34 0.950 no .
C35 H35 0.950 no .
C36 H36 0.950 no .
C39 H39 0.950 no .
C40 H40 0.950 no .

loop_
_geom_contact_atom_site_label_1
_geom_contact_atom_site_label_2
_geom_contact_distance
_geom_contact_publ_flag
_geom_contact_site_symmetry_2
Cl1 Cl5 3.577(3) no 2_766
Cl1 Cl6 3.414(11) no 2_766
Cl1 Cl7 3.353(4) no 2_766
Cl1 O2 2.916(4) no .
Cl1 C1 3.221(5) no .
Cl2 O3 3.132(4) no .
Cl2 C8 3.071(5) no .
Cl3 O4 2.868(19) no .
Cl3 C8 2.94(2) no .
Cl3 C23 3.32(2) no 2_767
Cl3 C24 3.47(2) no 2_767
Cl3 C25 3.57(2) no 2_767
Cl3 C26 3.50(2) no 2_767
Cl3 C27 3.30(3) no 2_767
Cl3 C28 3.16(3) no 2_767
Cl4 O6 3.330(4) no .
Cl4 C15 3.019(5) no .
Cl5 Cl7 3.515(5) no .
Cl5 O7 3.286(5) no .
Cl5 C22 3.101(6) no .
Cl6 Cl7 2.357(12) no .
Cl6 Cl9 3.547(16) no .
Cl6 O7 2.790(10) no .
Cl6 C22 2.941(11) no .
Cl6 C41 2.85(2) no .
Cl7 Cl8 3.180(6) no .
Cl7 O7 3.513(6) no .
Cl9 C14 3.381(13) no .
Cl9 C25 3.262(19) no 2_767
S1 S3 3.312(3) no .
S2 S4 3.175(3) no .
O1 C7 2.741(7) no .
O1 C8 3.474(7) no .
O1 C8 3.515(6) no 2_766
O2 C3 2.931(7) no .
O2 C7 3.572(7) no .
O2 C8 3.429(6) no .
O2 C8 3.532(6) no 2_766
O2 C29 3.535(6) no 2_766
O3 C1 3.438(7) no .
O3 C1 3.563(6) no 2_766
O3 C10 3.066(6) no .
O3 C14 3.439(7) no .
O3 C41 3.343(17) no .
O3 C42 3.471(14) no .
O4 C1 3.443(7) no .
O4 C1 3.542(6) no 2_766
O4 C10 3.419(6) no .
O4 C14 2.923(7) no .
O4 C29 3.307(6) no 2_766
O5 C17 3.292(6) no .
O5 C21 3.087(7) no .
O5 C22 3.548(7) no .
O5 C22 3.437(6) no 2_757
O6 C17 3.171(7) no .
O6 C21 3.341(7) no .
O6 C22 3.526(7) no .
O6 C22 3.494(6) no 2_757
O7 C15 3.506(7) no .
O7 C15 3.481(6) no 2_757
O7 C24 3.063(9) no .
O7 C28 3.380(10) no .
O8 C13 3.298(7) no 2_767
O8 C15 3.484(7) no .
O8 C15 3.521(6) no 2_757
O8 C24 3.414(9) no .
O8 C28 2.994(9) no .
N1 C31 3.424(6) no .
N1 C32 3.545(7) no .
N2 C29 3.435(6) no .
N2 C32 3.509(7) no .
C2 C5 2.794(9) no .
C3 C6 2.772(9) no .
C4 C7 2.756(9) no .
C9 C12 2.782(7) no .
C9 C42 3.569(15) no .
C10 C13 2.768(8) no .
C11 C14 2.783(8) no .
C16 C19 2.790(9) no .
C17 C20 2.758(9) no .
C18 C21 2.781(8) no .
C23 C26 2.778(12) no .
C24 C27 2.705(13) no .
C25 C28 2.767(13) no .
C29 C33 2.936(7) no .
C31 C34 2.886(7) no .
C32 C32 2.838(7) no 2_756
C33 C33 2.793(7) no 2_756
C34 C34 2.789(7) no 2_756
Cl1 C35 3.449(7) no 1_565
Cl1 C36 3.558(7) no 1_565
Cl2 S4 3.495(3) no 2_666
Cl2 C6 3.426(7) no 2_666
Cl2 C7 3.499(6) no 2_666
Cl4 S2 3.538(3) no 1_556
Cl8 Cl8 3.588(6) no 2_667
S1 C10 3.496(6) no 1_545
S1 C32 3.386(6) no 2_756
S1 C33 3.230(6) no 2_756
S1 C40 3.430(7) no 2_656
S2 Cl4 3.538(3) no 1_554
S2 C34 3.394(6) no 2_756
S2 C39 3.485(7) no 2_656
S3 C11 3.563(6) no 1_545
S3 C12 3.541(6) no 1_545
S3 C30 3.483(6) no .
S3 C32 3.549(6) no .
S4 Cl2 3.495(3) no 2_666
O2 C35 3.296(7) no 1_565
O5 C12 3.505(7) no 1_545
O5 C13 3.518(7) no 1_545
O5 C18 3.363(7) no 2_657
O6 C36 3.413(7) no 1_556
O7 C19 3.305(7) no 2_657
N1 C6 3.554(8) no 2_666
N2 C36 3.544(7) no 2_756
C3 C26 3.535(11) no 1_554
C3 C35 3.419(9) no 1_565
C5 C40 3.467(10) no 2_666
C6 Cl2 3.426(7) no 2_666
C6 N1 3.554(8) no 2_666
C6 C40 3.511(10) no 2_666
C7 Cl2 3.499(6) no 2_666
C10 S1 3.496(6) no 1_565
C11 S3 3.563(6) no 1_565
C12 S3 3.541(6) no 1_565
C12 O5 3.505(7) no 1_565
C12 C21 3.414(8) no 1_565
C13 O5 3.518(7) no 1_565
C18 O5 3.363(7) no 2_657
C19 O7 3.305(7) no 2_657
C21 C12 3.414(8) no 1_545
C26 C3 3.535(11) no 1_556
C29 C35 3.470(8) no 2_756
C29 C40 3.580(9) no .
C30 S3 3.483(6) no .
C30 C35 3.243(8) no 2_756
C30 C36 3.435(8) no 2_756
C31 C35 3.577(8) no 2_756
C31 C36 3.274(8) no 2_756
C32 S1 3.386(6) no 2_756
C32 S3 3.549(6) no .
C32 C35 3.438(9) no 2_756
C32 C37 3.581(8) no 2_756
C32 C38 3.401(9) no .
C33 S1 3.230(6) no 2_756
C33 C37 3.442(9) no .
C33 C38 3.430(9) no .
C34 S2 3.394(6) no 2_756
C34 C37 3.409(8) no 2_756
C35 Cl1 3.449(7) no 1_545
C35 O2 3.296(7) no 1_545
C35 C3 3.419(9) no 1_545
C35 C29 3.470(8) no 2_756
C35 C30 3.243(8) no 2_756
C35 C31 3.577(8) no 2_756
C35 C32 3.438(9) no 2_756
C35 C40 3.578(9) no 2_656
C36 Cl1 3.558(7) no 1_545
C36 O6 3.413(7) no 1_554
C36 N2 3.544(7) no 2_756
C36 C30 3.435(8) no 2_756
C36 C31 3.274(8) no 2_756
C36 C39 3.533(9) no 2_656
C37 C32 3.581(8) no 2_756
C37 C33 3.442(9) no .
C37 C34 3.409(8) no 2_756
C37 C39 3.575(10) no 2_656
C38 C32 3.401(9) no .
C38 C33 3.430(9) no .
C38 C38 3.397(9) no 2_656
C39 S2 3.485(7) no 2_656
C39 C36 3.533(9) no 2_656
C39 C37 3.575(10) no 2_656
C40 S1 3.430(7) no 2_656
C40 C5 3.467(10) no 2_666
C40 C6 3.511(10) no 2_666
C40 C29 3.580(9) no .
C40 C35 3.578(9) no 2_656
Cl1 H4 2.7172 no .
Cl2 H7 3.5411 no .
Cl2 H11 2.8087 no .
Cl3 H13 2.8191 no .
Cl3 H28 3.4897 no 2_767
Cl3 H33 2.9170 no 2_766
Cl4 H18 2.8228 no .
Cl4 H28 2.9638 no .
Cl5 H21 2.8297 no 2_757
Cl5 H25 2.8094 no .
Cl5 H25 3.1577 no 2_767
Cl6 H25 2.8205 no .
Cl6 H25 3.4158 no 2_767
Cl9 H25 3.2970 no .
Cl9 H25 2.9373 no 2_767
S1 H36 3.5243 no .
S2 H35 3.5116 no .
S3 H40 3.5181 no .
S4 H39 3.5300 no .
O1 H7 2.4109 no .
O4 H33 2.8882 no 2_766
O5 H21 3.0746 no .
O6 H21 3.4285 no .
O7 H28 3.5577 no .
O8 H13 2.3578 no 2_767
O8 H28 2.8712 no .
N1 H33 3.1006 no .
N2 H34 3.0007 no .
C1 H7 2.5953 no .
C2 H4 3.2792 no .
C2 H6 3.2850 no .
C3 H5 3.2479 no .
C3 H7 3.2446 no .
C4 H6 3.2553 no .
C5 H7 3.2405 no .
C6 H4 3.2536 no .
C7 H5 3.2452 no .
C9 H11 3.2726 no .
C9 H13 3.2811 no .
C10 H12 3.2480 no .
C11 H13 3.2571 no .
C13 H11 3.2588 no .
C14 H12 3.2577 no .
C14 H33 3.3209 no 2_766
C15 H21 2.6643 no .
C16 H18 3.2908 no .
C16 H20 3.2797 no .
C17 H19 3.2505 no .
C17 H21 3.2450 no .
C18 H20 3.2465 no .
C19 H21 3.2549 no .
C20 H18 3.2493 no .
C21 H19 3.2578 no .
C22 H13 3.0318 no 2_767
C22 H28 2.6225 no .
C23 H13 3.3165 no 2_767
C23 H25 3.2987 no .
C23 H27 3.2474 no .
C24 H26 3.2397 no .
C24 H28 3.2085 no .
C25 H27 3.2147 no .
C26 H28 3.2183 no .
C27 H25 3.2147 no .
C28 H26 3.2325 no .
C29 H33 2.6182 no .
C30 H33 2.6633 no .
C30 H34 2.6476 no .
C31 H34 2.5565 no .
C32 H33 3.2817 no 2_756
C32 H34 3.2824 no 2_756
C33 H34 3.2955 no .
C34 H33 3.2958 no .
C37 H35 3.4797 no .
C37 H36 3.4871 no .
C38 H39 3.4819 no .
C38 H40 3.4796 no .
C41 H25 3.5199 no 2_767
H4 H5 2.3227 no .
H5 H6 2.3362 no .
H6 H7 2.3292 no .
H11 H12 2.3298 no .
H12 H13 2.3255 no .
H18 H19 2.3274 no .
H19 H20 2.3125 no .
H20 H21 2.3522 no .
H25 H26 2.3664 no .
H26 H27 2.2382 no .
H27 H28 2.3551 no .
H33 H34 2.2965 no 2_756
H35 H36 2.3233 no .
H39 H40 2.3213 no .
Rh1 H6 3.4764 no 2_666
Rh2 H13 3.4405 no 1_545
Cl1 H25 3.2633 no 1_554
Cl1 H26 3.3033 no 1_554
Cl1 H35 2.7776 no 1_565
Cl1 H36 3.0063 no 1_565
Cl2 H6 3.0786 no 2_666
Cl2 H7 3.1857 no 2_666
Cl2 H27 2.9215 no 2_667
Cl2 H40 3.4354 no 2_666
Cl3 H34 3.3160 no 1_565
Cl4 H11 3.3552 no 2_667
Cl4 H12 2.8958 no 2_667
Cl4 H36 3.5620 no 1_556
Cl4 H39 3.4086 no 2_657
Cl6 H19 3.4593 no 2_657
Cl7 H5 2.8122 no 2_666
Cl7 H19 2.8472 no 2_657
Cl8 H5 3.4195 no 2_666
Cl8 H20 3.0800 no 1_565
Cl8 H20 3.3698 no 2_657
Cl8 H26 3.5394 no 2_667
Cl9 H21 3.1807 no 1_565
S1 H33 3.3967 no 2_756
S1 H40 3.4902 no 2_656
S2 H28 3.4919 no 1_554
S2 H34 3.2937 no 2_756
S2 H39 3.5110 no 2_656
S3 H11 3.5486 no 1_545
S3 H12 3.5000 no 1_545
S4 H33 3.5261 no .
O1 H6 3.0613 no 2_666
O2 H35 2.3755 no 1_565
O3 H6 2.8886 no 2_666
O4 H35 3.4548 no 1_565
O5 H12 2.8637 no 1_545
O5 H13 2.8933 no 1_545
O5 H18 2.7740 no 2_657
O6 H36 2.5355 no 1_556
O7 H18 3.3489 no 2_657
O7 H19 2.6491 no 2_657
N1 H5 3.3328 no 2_666
N1 H6 2.9276 no 2_666
N1 H35 3.4860 no 2_756
N2 H13 3.3105 no 1_545
N2 H18 2.9908 no 2_657
N2 H36 3.1764 no 2_756
C1 H35 2.9782 no 1_565
C2 H26 3.0111 no 1_554
C2 H35 2.9884 no 1_565
C2 H40 3.2792 no 2_666
C3 H26 2.7001 no 1_554
C3 H35 2.8089 no 1_565
C3 H36 3.5440 no 1_565
C3 H40 3.3882 no 2_666
C4 H26 2.8848 no 1_554
C4 H39 3.0899 no 2_666
C4 H40 3.1780 no 2_666
C5 H26 3.3210 no 1_554
C5 H39 3.1497 no 2_666
C5 H40 2.8081 no 2_666
C6 H7 3.3529 no 2_666
C6 H26 3.5597 no 1_554
C6 H40 2.6750 no 2_666
C7 H7 3.0127 no 2_666
C7 H26 3.3931 no 1_554
C7 H40 2.9270 no 2_666
C10 H27 3.2793 no 2_667
C11 H27 3.0240 no 2_667
C11 H28 3.5878 no 2_667
C12 H21 2.9811 no 1_565
C13 H21 3.2366 no 1_565
C13 H34 2.9740 no 1_565
C14 H34 3.1587 no 1_565
C15 H12 3.5466 no 1_545
C15 H36 3.4511 no 1_556
C16 H4 3.1784 no 1_546
C16 H12 3.3809 no 1_545
C17 H4 3.2289 no 1_546
C17 H39 3.3074 no 2_657
C18 H4 3.0891 no 1_546
C18 H39 3.1202 no 2_657
C19 H4 2.8426 no 1_546
C19 H5 3.3624 no 1_546
C20 H4 2.7517 no 1_546
C21 H4 2.9334 no 1_546
C21 H12 3.0054 no 1_545
C22 H19 3.2519 no 2_657
C23 H19 3.1860 no 2_657
C27 H11 3.1137 no 2_667
C27 H20 3.4482 no 2_657
C28 H11 3.2147 no 2_667
C28 H19 3.5534 no 2_657
C28 H20 3.5097 no 2_657
C29 H35 3.1903 no 2_756
C30 H35 3.3396 no 2_756
C31 H18 3.4675 no 2_657
C31 H36 3.1764 no 2_756
C35 H40 3.4110 no 2_656
C36 H39 3.2925 no 2_656
C41 H5 3.4352 no 2_666
C42 H5 3.2865 no 2_666
H4 C16 3.1784 no 1_564
H4 C17 3.2289 no 1_564
H4 C18 3.0891 no 1_564
H4 C19 2.8426 no 1_564
H4 C20 2.7517 no 1_564
H4 C21 2.9334 no 1_564
H4 H19 3.3121 no 1_564
H4 H20 3.1710 no 1_564
H4 H21 3.4427 no 1_564
H4 H26 3.2689 no 1_554
H4 H39 3.0490 no 2_666
H5 Cl7 2.8122 no 2_666
H5 Cl8 3.4195 no 2_666
H5 N1 3.3328 no 2_666
H5 C19 3.3624 no 1_564
H5 C41 3.4352 no 2_666
H5 C42 3.2865 no 2_666
H5 H19 3.1833 no 1_564
H5 H39 3.1364 no 2_666
H5 H40 3.2244 no 2_666
H6 Rh1 3.4764 no 2_666
H6 Cl2 3.0786 no 2_666
H6 O1 3.0613 no 2_666
H6 O3 2.8886 no 2_666
H6 N1 2.9276 no 2_666
H6 H7 2.9683 no 2_666
H6 H40 3.0336 no 2_666
H7 Cl2 3.1857 no 2_666
H7 C6 3.3529 no 2_666
H7 C7 3.0127 no 2_666
H7 H6 2.9683 no 2_666
H7 H7 2.2583 no 2_666
H7 H40 3.4138 no 2_666
H11 Cl4 3.3552 no 2_667
H11 S3 3.5486 no 1_565
H11 C27 3.1137 no 2_667
H11 C28 3.2147 no 2_667
H11 H27 2.4565 no 2_667
H11 H28 2.6883 no 2_667
H12 Cl4 2.8958 no 2_667
H12 S3 3.5000 no 1_565
H12 O5 2.8637 no 1_565
H12 C15 3.5466 no 1_565
H12 C16 3.3809 no 1_565
H12 C21 3.0054 no 1_565
H12 H18 3.1619 no 2_667
H12 H21 2.8034 no 1_565
H13 Rh2 3.4405 no 1_565
H13 O5 2.8933 no 1_565
H13 N2 3.3105 no 1_565
H13 H21 3.2348 no 1_565
H13 H34 2.8663 no 1_565
H18 O5 2.7740 no 2_657
H18 O7 3.3489 no 2_657
H18 N2 2.9908 no 2_657
H18 C31 3.4675 no 2_657
H18 H12 3.1619 no 2_667
H18 H39 2.9230 no 2_657
H19 Cl6 3.4593 no 2_657
H19 Cl7 2.8472 no 2_657
H19 O7 2.6491 no 2_657
H19 C22 3.2519 no 2_657
H19 C23 3.1860 no 2_657
H19 C28 3.5534 no 2_657
H19 H4 3.3121 no 1_546
H19 H5 3.1833 no 1_546
H20 Cl8 3.0800 no 1_545
H20 Cl8 3.3698 no 2_657
H20 C27 3.4482 no 2_657
H20 C28 3.5097 no 2_657
H20 H4 3.1710 no 1_546
H20 H27 3.5823 no 2_657
H21 Cl9 3.1807 no 1_545
H21 C12 2.9811 no 1_545
H21 C13 3.2366 no 1_545
H21 H4 3.4427 no 1_546
H21 H12 2.8034 no 1_545
H21 H13 3.2348 no 1_545
H25 Cl1 3.2633 no 1_556
H26 Cl1 3.3033 no 1_556
H26 Cl8 3.5394 no 2_667
H26 C2 3.0111 no 1_556
H26 C3 2.7001 no 1_556
H26 C4 2.8848 no 1_556
H26 C5 3.3210 no 1_556
H26 C6 3.5597 no 1_556
H26 C7 3.3931 no 1_556
H26 H4 3.2689 no 1_556
H27 Cl2 2.9215 no 2_667
H27 C10 3.2793 no 2_667
H27 C11 3.0240 no 2_667
H27 H11 2.4565 no 2_667
H27 H20 3.5823 no 2_657
H28 S2 3.4919 no 1_556
H28 C11 3.5878 no 2_667
H28 H11 2.6883 no 2_667
H33 S1 3.3967 no 2_756
H33 S4 3.5261 no .
H34 Cl3 3.3160 no 1_545
H34 S2 3.2937 no 2_756
H34 C13 2.9740 no 1_545
H34 C14 3.1587 no 1_545
H34 H13 2.8663 no 1_545
H35 Cl1 2.7776 no 1_545
H35 O2 2.3755 no 1_545
H35 O4 3.4548 no 1_545
H35 N1 3.4860 no 2_756
H35 C1 2.9782 no 1_545
H35 C2 2.9884 no 1_545
H35 C3 2.8089 no 1_545
H35 C29 3.1903 no 2_756
H35 C30 3.3396 no 2_756
H35 H40 3.5565 no 2_656
H36 Cl1 3.0063 no 1_545
H36 Cl4 3.5620 no 1_554
H36 O6 2.5355 no 1_554
H36 N2 3.1764 no 2_756
H36 C3 3.5440 no 1_545
H36 C15 3.4511 no 1_554
H36 C31 3.1764 no 2_756
H36 H39 3.4514 no 2_656
H39 Cl4 3.4086 no 2_657
H39 S2 3.5110 no 2_656
H39 C4 3.0899 no 2_666
H39 C5 3.1497 no 2_666
H39 C17 3.3074 no 2_657
H39 C18 3.1202 no 2_657
H39 C36 3.2925 no 2_656
H39 H4 3.0490 no 2_666
H39 H5 3.1364 no 2_666
H39 H18 2.9230 no 2_657
H39 H36 3.4514 no 2_656
H40 Cl2 3.4354 no 2_666
H40 S1 3.4902 no 2_656
H40 C2 3.2792 no 2_666
H40 C3 3.3882 no 2_666
H40 C4 3.1780 no 2_666
H40 C5 2.8081 no 2_666
H40 C6 2.6750 no 2_666
H40 C7 2.9270 no 2_666
H40 C35 3.4110 no 2_656
H40 H5 3.2244 no 2_666
H40 H6 3.0336 no 2_666
H40 H7 3.4138 no 2_666
H40 H35 3.5565 no 2_656
